data_1525958
loop_
_publ_author_name
'El Abed, A.'
'Gaudin, E.'
'Lemaux, S.'
'Darriet, J.'

_publ_section_title
;
 Crystal structure and magnetic properties of Sr4 Mn2 Ni O9
;
_journal_name_full 'Solid State Sciences'
_journal_page_first 887
_journal_page_last 897
_journal_volume 3
_journal_year 2001
_chemical_formula_sum 'Mn2 Ni O9 Sr4'
_chemical_name_systematic 'Sr4 Mn2 Ni O9'
_space_group_IT_number 150
_symmetry_space_group_name_Hall 'P 3 2"'
_symmetry_space_group_name_H-M 'P 3 2 1'
_cell_angle_alpha 90
_cell_angle_beta 90
_cell_angle_gamma 120
_cell_formula_units_Z 3
_cell_length_a 9.6007
_cell_length_b 9.6007
_cell_length_c 7.7646
_cell_volume 619.806
_citation_journal_id_ASTM SSSCFJ
_cod_data_source_file ElAbed_SSSCFJ_2001_1966.cif
_cod_data_source_block Mn2Ni1O9Sr4
_cod_original_cell_volume 619.8057
_cod_original_formula_sum 'Mn2 Ni1 O9 Sr4'
_cod_database_code 1525958

loop_
_symmetry_equiv_pos_as_xyz
x,y,z
-y,x-y,z
-x+y,-x,z
y,x,-z
-x,-x+y,-z
x-y,-y,-z

loop_
_atom_site_label
_atom_site_type_symbol
_atom_site_fract_x
_atom_site_fract_y
_atom_site_fract_z
_atom_site_occupancy
_atom_site_U_iso_or_equiv
O5 O-2 0.5182 0.1705 0.2625 1 0.0
O1 O-2 0.8482 0 0.5 1 0.0
Mn2 Mn+4 0.6667 0.3333 0.431 1 0.0
O3 O-2 0.5104 0.3225 0.5667 1 0.0
Ni1 Ni+2 0.0736 0.0736 0 0.2503 0.0
Ni3 Ni+2 0.6083 0.2711 0.7598 0.2763 0.0
Mn1 Mn+4 0 0 0.3354 1 0.0
Sr1 Sr+2 0.3269 0 0.5 1 0.0
O2 O-2 0.0107 0.1648 0.1967 1 0.0
Ni4 Ni+2 0.3333 0.6667 0.1996 0.171 0.0
O4 O-2 0.5035 0.3206 0.9579 1 0.0
Ni2 Ni+2 0 0 0 0.249 0.0
Sr2 Sr+2 0.35982 0 0 1 0.0
Sr3 Sr+2 0.0231 0.68841 0.75011 1 0.0
Mn3 Mn+4 0.6667 0.3333 0.0998 1 0.0
